data_7000882
loop_
_publ_author_name
'Bai, Zheng-Shuai'
'Xu, Jing'
'Okamura, Taka-aki'
'Chen, Man-Sheng'
'Sun, Wei-Yin'
'Ueyama, Norikazu'

_publ_section_title
;
 Novel dense organic--lanthanide hybrid architectures: syntheses,
 structures and magnetic properties
;
_journal_issue 14
_journal_name_full 'Dalton Transactions'
_journal_page_first 2528
_journal_page_last 2539
_journal_paper_doi 10.1039/b816205k
_journal_year 2009
_chemical_formula_moiety 'C14 H7 N2 O9 Sm, 3(H2 O)'
_chemical_formula_sum 'C14 H13 N2 O12 Sm'
_chemical_formula_weight 551.61
_chemical_name_systematic
;
?
;
_space_group_IT_number 14
_symmetry_cell_setting monoclinic
_symmetry_space_group_name_Hall '-P 2ybc'
_symmetry_space_group_name_H-M 'P 1 21/c 1'
_atom_sites_solution_hydrogens geom
_atom_sites_solution_primary direct
_atom_sites_solution_secondary difmap
_audit_creation_method SHELXL-97
_cell_angle_alpha 90.00
_cell_angle_beta 115.069(2)
_cell_angle_gamma 90.00
_cell_formula_units_Z 4
_cell_length_a 12.0648(12)
_cell_length_b 12.5148(13)
_cell_length_c 12.3787(13)
_cell_measurement_reflns_used 3456
_cell_measurement_temperature 293(2)
_cell_measurement_theta_max 28.33
_cell_measurement_theta_min 2.44
_cell_volume 1693.0(3)
_computing_cell_refinement 'Saintplus (Bruker.2000)'
_computing_data_collection 'Smart (Bruker,2000)'
_computing_data_reduction 'Saintplus (Bruker.2000)'
_computing_structure_refinement 'SHELXL-97 (Sheldrick, 1997)'
_computing_structure_solution 'SHELXS-97 (Sheldrick, 1990)'
_diffrn_ambient_temperature 293(2)
_diffrn_measured_fraction_theta_full 0.997
_diffrn_measured_fraction_theta_max 0.997
_diffrn_measurement_device_type 'Bruker Smart Apex. CCD'
_diffrn_measurement_method 'omega and phi scans'
_diffrn_radiation_monochromator graphite
_diffrn_radiation_source 'fine-focus sealed tube'
_diffrn_radiation_type MoK\a
_diffrn_radiation_wavelength 0.71073
_diffrn_reflns_av_R_equivalents 0.0339
_diffrn_reflns_av_sigmaI/netI 0.0393
_diffrn_reflns_limit_h_max 14
_diffrn_reflns_limit_h_min -14
_diffrn_reflns_limit_k_max 14
_diffrn_reflns_limit_k_min -12
_diffrn_reflns_limit_l_max 14
_diffrn_reflns_limit_l_min -14
_diffrn_reflns_number 8284
_diffrn_reflns_theta_full 25.00
_diffrn_reflns_theta_max 25.00
_diffrn_reflns_theta_min 1.86
_exptl_absorpt_coefficient_mu 3.544
_exptl_absorpt_correction_T_max 0.84
_exptl_absorpt_correction_T_min 0.79
_exptl_absorpt_correction_type multi-scan
_exptl_absorpt_process_details 'SADABS (Bruker, 2000)'
_exptl_crystal_colour colorless
_exptl_crystal_density_diffrn 2.164
_exptl_crystal_density_method 'not measured'
_exptl_crystal_description block
_exptl_crystal_F_000 1076
_exptl_crystal_size_max 0.15
_exptl_crystal_size_mid 0.05
_exptl_crystal_size_min 0.05
_refine_diff_density_max 1.021
_refine_diff_density_min -0.583
_refine_diff_density_rms 0.126
_refine_ls_extinction_method none
_refine_ls_goodness_of_fit_ref 1.000
_refine_ls_hydrogen_treatment constr
_refine_ls_matrix_type full
_refine_ls_number_parameters 273
_refine_ls_number_reflns 2974
_refine_ls_number_restraints 0
_refine_ls_restrained_S_all 1.000
_refine_ls_R_factor_all 0.0372
_refine_ls_R_factor_gt 0.0341
_refine_ls_shift/su_max 0.001
_refine_ls_shift/su_mean 0.000
_refine_ls_structure_factor_coef Fsqd
_refine_ls_weighting_details 'calc w=1/[\s^2^(Fo^2^)+(0.0715P)^2^] where P=(Fo^2^+2Fc^2^)/3'
_refine_ls_weighting_scheme calc
_refine_ls_wR_factor_gt 0.0985
_refine_ls_wR_factor_ref 0.1009
_reflns_number_gt 2763
_reflns_number_total 2974
_reflns_threshold_expression >2sigma(I)
_cod_data_source_file b816205k.txt
_cod_data_source_block 3
_cod_depositor_comments
;
The following automatic conversions were performed:
'_symmetry_cell_setting' value 'Monoclinic' changed to 'monoclinic'
according to '/home/saulius/struct/CIF-dictionaries/cif_core.dic'
dictionary named 'cif_core.dic' version 2.4.1 from 2010-06-29.

Automatic conversion script
Id: cif_fix_enum 1527 2010-12-29 10:47:43Z saulius 
;
_cod_original_sg_symbol_H-M 'P2(1)/c '
_cod_database_code 7000882

loop_
_symmetry_equiv_pos_as_xyz
'x, y, z'
'-x, y+1/2, -z+1/2'
'-x, -y, -z'
'x, -y-1/2, z-1/2'

loop_
_atom_site_label
_atom_site_type_symbol
_atom_site_fract_x
_atom_site_fract_y
_atom_site_fract_z
_atom_site_U_iso_or_equiv
_atom_site_adp_type
_atom_site_occupancy
_atom_site_symmetry_multiplicity
_atom_site_calc_flag
_atom_site_refinement_flags
_atom_site_disorder_assembly
_atom_site_disorder_group
Sm1 Sm -0.04033(2) 0.449250(19) 0.64517(2) 0.01209(14) Uani 1 1 d . . .
O1 O 0.1187(3) 0.4953(3) 0.5708(3) 0.0175(8) Uani 1 1 d . . .
O2 O 0.2947(4) 0.4595(3) 0.5611(4) 0.0248(9) Uani 1 1 d . . .
O3 O -0.0211(3) 0.2960(3) 0.7805(3) 0.0194(8) Uani 1 1 d . . .
O4 O 0.0613(3) 0.1402(3) 0.8643(3) 0.0212(8) Uani 1 1 d . . .
O5 O 0.9391(3) 0.2148(3) 1.0155(3) 0.0193(8) Uani 1 1 d . . .
O6 O 0.8075(3) 0.2682(4) 0.8351(4) 0.0386(11) Uani 1 1 d . . .
H1 H 0.8704 0.2824 0.8278 0.058 Uiso 1 1 calc R . .
O7 O 0.8186(3) 0.0123(3) 1.2369(3) 0.0180(7) Uani 1 1 d . . .
O8 O 0.6337(4) 0.0222(4) 1.2386(4) 0.0338(10) Uani 1 1 d . . .
O9 O 0.0929(4) 0.5182(3) 0.8445(3) 0.0308(9) Uani 1 1 d . . .
H2 H 0.1098 0.4621 0.9021 0.037 Uiso 1 1 d R . .
H3 H 0.1682 0.5431 0.8447 0.037 Uiso 1 1 d R . .
O10 O 0.5803(7) 0.9045(7) 0.3957(7) 0.109(3) Uani 1 1 d . . .
H4 H 0.6244 0.9513 0.4448 0.131 Uiso 1 1 d R . .
H5 H 0.5441 0.9324 0.3269 0.131 Uiso 1 1 d R . .
O11 O 0.8696(5) 0.8953(4) 0.4541(4) 0.0515(13) Uani 1 1 d . . .
H6 H 0.8689 0.9369 0.3995 0.062 Uiso 1 1 d R . .
H7 H 0.8919 0.8331 0.4437 0.062 Uiso 1 1 d R . .
O12 O 0.3370(17) 0.555(4) 0.914(3) 0.054(9) Uani 0.45(9) 1 d P A 1
O12' O 0.326(2) 0.592(3) 0.860(6) 0.094(12) Uani 0.55(9) 1 d P A 2
N11 N 0.1588(4) 0.3398(3) 0.7272(3) 0.0157(9) Uani 1 1 d . . .
N21 N 0.7572(4) 0.1482(3) 1.0631(3) 0.0143(9) Uani 1 1 d . . .
C1 C 0.2242(5) 0.4477(4) 0.6063(5) 0.0173(12) Uani 1 1 d . . .
C2 C 0.0649(4) 0.2272(4) 0.8201(4) 0.0130(10) Uani 1 1 d . . .
C3 C 0.8355(5) 0.2311(4) 0.9408(5) 0.0193(11) Uani 1 1 d . . .
C4 C 0.7084(5) 0.0446(4) 1.1993(5) 0.0180(12) Uani 1 1 d . . .
C12 C 0.2531(4) 0.3706(4) 0.7052(4) 0.0154(10) Uani 1 1 d . . .
C13 C 0.3699(5) 0.3298(4) 0.7678(4) 0.0199(11) Uani 1 1 d . . .
H10 H 0.4337 0.3544 0.7512 0.024 Uiso 1 1 calc R . .
C14 C 0.3922(4) 0.2531(4) 0.8546(4) 0.0174(11) Uani 1 1 d . . .
C15 C 0.2913(5) 0.2159(4) 0.8708(4) 0.0169(11) Uani 1 1 d . . .
H11 H 0.3005 0.1615 0.9251 0.020 Uiso 1 1 calc R . .
C16 C 0.1785(4) 0.2603(4) 0.8061(4) 0.0158(10) Uani 1 1 d . . .
C22 C 0.7281(4) 0.2078(4) 0.9665(4) 0.0174(11) Uani 1 1 d . . .
C23 C 0.6114(5) 0.2415(4) 0.8955(5) 0.0210(12) Uani 1 1 d . . .
H12 H 0.5955 0.2823 0.8277 0.025 Uiso 1 1 calc R . .
C24 C 0.5178(5) 0.2139(4) 0.9267(4) 0.0187(11) Uani 1 1 d . . .
C25 C 0.5481(4) 0.1507(4) 1.0283(4) 0.0169(11) Uani 1 1 d . . .
H13 H 0.4879 0.1299 1.0522 0.020 Uiso 1 1 calc R . .
C26 C 0.6677(5) 0.1193(4) 1.0929(4) 0.0149(11) Uani 1 1 d . . .

loop_
_atom_site_aniso_label
_atom_site_aniso_U_11
_atom_site_aniso_U_22
_atom_site_aniso_U_33
_atom_site_aniso_U_23
_atom_site_aniso_U_13
_atom_site_aniso_U_12
Sm1 0.01018(19) 0.0136(2) 0.01241(19) 0.00012(9) 0.00469(13) -0.00037(9)
O1 0.0133(19) 0.021(2) 0.0172(18) 0.0057(15) 0.0051(15) 0.0051(15)
O2 0.025(2) 0.031(2) 0.027(2) 0.0060(15) 0.018(2) 0.0049(16)
O3 0.0128(18) 0.025(2) 0.0239(19) 0.0089(15) 0.0116(16) 0.0009(15)
O4 0.0175(19) 0.020(2) 0.029(2) 0.0057(15) 0.0127(17) 0.0027(15)
O5 0.0116(19) 0.022(2) 0.025(2) 0.0028(15) 0.0076(16) 0.0010(14)
O6 0.017(2) 0.064(3) 0.040(3) 0.031(2) 0.016(2) 0.011(2)
O7 0.0128(19) 0.0239(19) 0.0165(18) 0.0048(15) 0.0054(15) 0.0013(15)
O8 0.027(2) 0.047(3) 0.036(3) 0.020(2) 0.021(2) 0.007(2)
O9 0.031(2) 0.034(2) 0.024(2) -0.0052(18) 0.0093(19) -0.0041(19)
O10 0.124(7) 0.134(6) 0.090(5) 0.053(5) 0.066(5) -0.005(6)
O11 0.075(4) 0.056(3) 0.024(2) 0.015(2) 0.022(2) 0.017(3)
O12 0.032(10) 0.068(15) 0.064(15) -0.011(10) 0.023(9) -0.022(7)
O12' 0.104(13) 0.061(15) 0.14(3) -0.036(17) 0.070(14) -0.026(10)
N11 0.014(2) 0.017(2) 0.015(2) 0.0033(17) 0.0048(18) -0.0017(17)
N21 0.013(2) 0.017(2) 0.017(2) 0.0049(17) 0.0091(18) 0.0007(17)
C1 0.018(3) 0.016(3) 0.015(3) -0.0043(19) 0.005(2) -0.0052(19)
C2 0.011(2) 0.017(3) 0.010(2) -0.003(2) 0.004(2) 0.0024(19)
C3 0.018(3) 0.018(3) 0.024(3) 0.010(2) 0.011(2) 0.004(2)
C4 0.019(3) 0.023(3) 0.015(3) 0.0002(19) 0.009(2) 0.003(2)
C12 0.011(3) 0.016(3) 0.018(3) -0.003(2) 0.005(2) 0.0026(19)
C13 0.013(3) 0.025(3) 0.026(3) 0.009(2) 0.013(2) 0.003(2)
C14 0.012(3) 0.019(3) 0.024(3) 0.001(2) 0.010(2) 0.001(2)
C15 0.016(3) 0.015(3) 0.020(3) 0.005(2) 0.007(2) 0.002(2)
C16 0.015(3) 0.016(3) 0.018(3) 0.002(2) 0.008(2) -0.001(2)
C22 0.014(3) 0.022(3) 0.017(3) 0.005(2) 0.008(2) 0.004(2)
C23 0.019(3) 0.024(3) 0.022(3) 0.010(2) 0.011(2) 0.006(2)
C24 0.017(3) 0.019(3) 0.019(3) 0.004(2) 0.007(2) 0.006(2)
C25 0.015(3) 0.018(3) 0.018(3) 0.002(2) 0.008(2) -0.003(2)
C26 0.014(3) 0.015(3) 0.016(3) 0.000(2) 0.007(2) 0.002(2)

loop_
_atom_type_symbol
_atom_type_description
_atom_type_scat_dispersion_real
_atom_type_scat_dispersion_imag
_atom_type_scat_source
C C 0.0033 0.0016 'International Tables Vol C Tables 4.2.6.8 and 6.1.1.4'
H H 0.0000 0.0000 'International Tables Vol C Tables 4.2.6.8 and 6.1.1.4'
N N 0.0061 0.0033 'International Tables Vol C Tables 4.2.6.8 and 6.1.1.4'
O O 0.0106 0.0060 'International Tables Vol C Tables 4.2.6.8 and 6.1.1.4'
Sm Sm -0.1638 3.4418 'International Tables Vol C Tables 4.2.6.8 and 6.1.1.4'

loop_
_geom_angle_atom_site_label_1
_geom_angle_atom_site_label_2
_geom_angle_atom_site_label_3
_geom_angle
_geom_angle_site_symmetry_1
_geom_angle_site_symmetry_3
_geom_angle_publ_flag
O4 Sm1 O9 73.16(13) 2_556 . ?
O4 Sm1 O7 75.45(11) 2_556 4_465 ?
O9 Sm1 O7 75.78(12) . 4_465 ?
O4 Sm1 O3 140.97(11) 2_556 . ?
O9 Sm1 O3 76.16(13) . . ?
O7 Sm1 O3 74.08(11) 4_465 . ?
O4 Sm1 O1 80.53(11) 2_556 . ?
O9 Sm1 O1 90.64(13) . . ?
O7 Sm1 O1 154.94(13) 4_465 . ?
O3 Sm1 O1 123.57(11) . . ?
O4 Sm1 O1 71.96(11) 2_556 3_566 ?
O9 Sm1 O1 139.21(13) . 3_566 ?
O7 Sm1 O1 114.39(11) 4_465 3_566 ?
O3 Sm1 O1 144.06(12) . 3_566 ?
O1 Sm1 O1 63.39(13) . 3_566 ?
O4 Sm1 N21 113.41(12) 2_556 4_465 ?
O9 Sm1 N21 133.00(13) . 4_465 ?
O7 Sm1 N21 62.63(11) 4_465 4_465 ?
O3 Sm1 N21 72.37(12) . 4_465 ?
O1 Sm1 N21 135.98(12) . 4_465 ?
O1 Sm1 N21 80.97(12) 3_566 4_465 ?
O4 Sm1 O5 142.16(11) 2_556 4_465 ?
O9 Sm1 O5 139.54(12) . 4_465 ?
O7 Sm1 O5 123.07(11) 4_465 4_465 ?
O3 Sm1 O5 76.14(12) . 4_465 ?
O1 Sm1 O5 80.81(11) . 4_465 ?
O1 Sm1 O5 70.27(11) 3_566 4_465 ?
N21 Sm1 O5 62.54(11) 4_465 4_465 ?
O4 Sm1 N11 127.66(12) 2_556 . ?
O9 Sm1 N11 71.76(13) . . ?
O7 Sm1 N11 129.44(12) 4_465 . ?
O3 Sm1 N11 61.29(11) . . ?
O1 Sm1 N11 62.45(11) . . ?
O1 Sm1 N11 115.60(11) 3_566 . ?
N21 Sm1 N11 118.93(14) 4_465 . ?
O5 Sm1 N11 69.24(12) 4_465 . ?
C1 O1 Sm1 124.0(3) . . ?
C1 O1 Sm1 110.9(3) . 3_566 ?
Sm1 O1 Sm1 116.61(13) . 3_566 ?
C2 O3 Sm1 127.3(3) . . ?
C2 O4 Sm1 152.1(3) . 2_546 ?
C3 O5 Sm1 114.1(3) . 4_666 ?
C3 O6 H1 109.5 . . ?
C4 O7 Sm1 126.0(3) . 4_666 ?
Sm1 O9 H2 109.4 . . ?
Sm1 O9 H3 109.4 . . ?
H2 O9 H3 109.5 . . ?
H4 O10 H5 109.5 . . ?
H6 O11 H7 109.8 . . ?
C12 N11 C16 117.4(4) . . ?
C12 N11 Sm1 120.0(3) . . ?
C16 N11 Sm1 121.9(3) . . ?
C22 N21 C26 117.9(4) . . ?
C22 N21 Sm1 118.4(3) . 4_666 ?
C26 N21 Sm1 121.1(3) . 4_666 ?
O2 C1 O1 124.6(5) . . ?
O2 C1 C12 119.8(5) . . ?
O1 C1 C12 115.5(5) . . ?
O4 C2 O3 126.3(4) . . ?
O4 C2 C16 120.0(4) . . ?
O3 C2 C16 113.7(4) . . ?
O5 C3 O6 125.0(5) . . ?
O5 C3 C22 120.8(4) . . ?
O6 C3 C22 114.2(4) . . ?
O8 C4 O7 127.8(5) . . ?
O8 C4 C26 117.6(5) . . ?
O7 C4 C26 114.6(5) . . ?
N11 C12 C13 122.1(5) . . ?
N11 C12 C1 115.8(4) . . ?
C13 C12 C1 122.0(5) . . ?
C14 C13 C12 120.6(5) . . ?
C14 C13 H10 119.7 . . ?
C12 C13 H10 119.7 . . ?
C13 C14 C15 116.7(5) . . ?
C13 C14 C24 120.9(5) . . ?
C15 C14 C24 122.4(5) . . ?
C16 C15 C14 119.5(5) . . ?
C16 C15 H11 120.3 . . ?
C14 C15 H11 120.3 . . ?
N11 C16 C15 123.4(5) . . ?
N11 C16 C2 113.4(4) . . ?
C15 C16 C2 123.1(4) . . ?
N21 C22 C23 123.9(4) . . ?
N21 C22 C3 112.5(4) . . ?
C23 C22 C3 123.6(4) . . ?
C22 C23 C24 118.8(5) . . ?
C22 C23 H12 120.6 . . ?
C24 C23 H12 120.6 . . ?
C23 C24 C25 117.4(5) . . ?
C23 C24 C14 119.8(5) . . ?
C25 C24 C14 122.8(5) . . ?
C26 C25 C24 119.7(4) . . ?
C26 C25 H13 120.2 . . ?
C24 C25 H13 120.2 . . ?
N21 C26 C25 122.3(5) . . ?
N21 C26 C4 114.0(4) . . ?
C25 C26 C4 123.6(5) . . ?

loop_
_geom_bond_atom_site_label_1
_geom_bond_atom_site_label_2
_geom_bond_distance
_geom_bond_site_symmetry_2
_geom_bond_publ_flag
Sm1 O4 2.401(4) 2_556 ?
Sm1 O9 2.461(4) . ?
Sm1 O7 2.461(3) 4_465 ?
Sm1 O3 2.493(3) . ?
Sm1 O1 2.521(3) . ?
Sm1 O1 2.526(3) 3_566 ?
Sm1 N21 2.526(4) 4_465 ?
Sm1 O5 2.552(3) 4_465 ?
Sm1 N11 2.572(4) . ?
O1 C1 1.301(6) . ?
O1 Sm1 2.526(3) 3_566 ?
O2 C1 1.209(7) . ?
O3 C2 1.275(6) . ?
O4 C2 1.228(6) . ?
O4 Sm1 2.401(4) 2_546 ?
O5 C3 1.217(6) . ?
O5 Sm1 2.552(3) 4_666 ?
O6 C3 1.291(6) . ?
O6 H1 0.8200 . ?
O7 C4 1.274(7) . ?
O7 Sm1 2.461(3) 4_666 ?
O8 C4 1.224(7) . ?
O9 H2 0.9600 . ?
O9 H3 0.9599 . ?
O10 H4 0.8501 . ?
O10 H5 0.8499 . ?
O11 H6 0.8501 . ?
O11 H7 0.8500 . ?
N11 C12 1.333(6) . ?
N11 C16 1.344(6) . ?
N21 C22 1.325(6) . ?
N21 C26 1.331(6) . ?
N21 Sm1 2.526(4) 4_666 ?
C1 C12 1.480(7) . ?
C2 C16 1.509(6) . ?
C3 C22 1.487(6) . ?
C4 C26 1.518(7) . ?
C12 C13 1.386(7) . ?
C13 C14 1.380(7) . ?
C13 H10 0.9300 . ?
C14 C15 1.396(7) . ?
C14 C24 1.479(7) . ?
C15 C16 1.371(7) . ?
C15 H11 0.9300 . ?
C22 C23 1.374(7) . ?
C23 C24 1.383(7) . ?
C23 H12 0.9300 . ?
C24 C25 1.396(7) . ?
C25 C26 1.378(7) . ?
C25 H13 0.9300 . ?
